data_2221085
loop_
_publ_author_name
'Duan, Gui-Yun'
'Guo, Feng-Guang'
'Xia, Cheng-Cai'

_publ_section_title
;
 2-Cyclohexyl-4-[(3,5-dimethylpiperidin-1-yl)methyl]-5-methylphenol
;
_journal_coeditor_code HG2466
_journal_issue 3
_journal_name_full 'Acta Crystallographica Section E'
_journal_page_first o456
_journal_paper_doi 10.1107/S1600536809001305
_journal_volume 65
_journal_year 2009
_chemical_formula_iupac 'C21 H33 N O'
_chemical_formula_moiety 'C21 H33 N O'
_chemical_formula_sum 'C21 H33 N O'
_chemical_formula_weight 315.48
_chemical_name_systematic
;
2-Cyclohexyl-4-[(3,5-dimethylpiperidin-1-yl)methyl]-5-methylphenol
;
_space_group_IT_number 2
_symmetry_cell_setting triclinic
_symmetry_space_group_name_Hall '-P 1'
_symmetry_space_group_name_H-M 'P -1'
_atom_sites_solution_hydrogens geom
_atom_sites_solution_primary direct
_atom_sites_solution_secondary difmap
_audit_creation_method SHELXL-97
_cell_angle_alpha 78.9690(10)
_cell_angle_beta 69.3540(10)
_cell_angle_gamma 71.9510(10)
_cell_formula_units_Z 6
_cell_length_a 12.0551(7)
_cell_length_b 16.5513(10)
_cell_length_c 16.7371(10)
_cell_measurement_reflns_used 4912
_cell_measurement_temperature 273(2)
_cell_measurement_theta_max 24.627
_cell_measurement_theta_min 2.545
_cell_volume 2958.6(3)
_computing_cell_refinement 'SAINT (Bruker, 2001)'
_computing_data_collection 'SMART (Bruker, 2001)'
_computing_data_reduction 'SAINT (Bruker, 2001)'
_computing_molecular_graphics 'SHELXTL (Sheldrick, 2008)'
_computing_publication_material 'SHELXTL (Sheldrick, 2008)'
_computing_structure_refinement 'SHELXTL (Sheldrick, 2008)'
_computing_structure_solution 'SHELXTL (Sheldrick, 2008)'
_diffrn_ambient_temperature 273(2)
_diffrn_measured_fraction_theta_full 0.984
_diffrn_measured_fraction_theta_max 0.984
_diffrn_measurement_device_type 'Bruker SMART CCD area-detector'
_diffrn_measurement_method '\f and \w'
_diffrn_radiation_monochromator graphite
_diffrn_radiation_source 'fine-focus sealed tube'
_diffrn_radiation_type MoK\a
_diffrn_radiation_wavelength 0.71073
_diffrn_reflns_av_R_equivalents 0.0161
_diffrn_reflns_av_sigmaI/netI 0.0333
_diffrn_reflns_limit_h_max 14
_diffrn_reflns_limit_h_min -13
_diffrn_reflns_limit_k_max 19
_diffrn_reflns_limit_k_min -19
_diffrn_reflns_limit_l_max 15
_diffrn_reflns_limit_l_min -19
_diffrn_reflns_number 15478
_diffrn_reflns_theta_full 25.05
_diffrn_reflns_theta_max 25.05
_diffrn_reflns_theta_min 1.31
_diffrn_standards_number 0
_exptl_absorpt_coefficient_mu 0.064
_exptl_absorpt_correction_type none
_exptl_crystal_colour colourless
_exptl_crystal_density_diffrn 1.062
_exptl_crystal_density_method 'not measured'
_exptl_crystal_description block
_exptl_crystal_F_000 1044
_exptl_crystal_size_max 0.18
_exptl_crystal_size_mid 0.15
_exptl_crystal_size_min 0.12
_refine_diff_density_max 0.672
_refine_diff_density_min -0.601
_refine_ls_extinction_method none
_refine_ls_goodness_of_fit_ref 1.031
_refine_ls_hydrogen_treatment constr
_refine_ls_matrix_type full
_refine_ls_number_parameters 634
_refine_ls_number_reflns 10326
_refine_ls_number_restraints 1296
_refine_ls_restrained_S_all 1.149
_refine_ls_R_factor_all 0.1003
_refine_ls_R_factor_gt 0.0672
_refine_ls_shift/su_max 0.003
_refine_ls_shift/su_mean 0.000
_refine_ls_structure_factor_coef Fsqd
_refine_ls_weighting_details 'calc w=1/[\s^2^(Fo^2^)+(0.1179P)^2^+0.8741P] where P=(Fo^2^+2Fc^2^)/3'
_refine_ls_weighting_scheme calc
_refine_ls_wR_factor_gt 0.1865
_refine_ls_wR_factor_ref 0.2193
_reflns_number_gt 6658
_reflns_number_total 10326
_reflns_threshold_expression I>2\s(I)
_cod_data_source_file hg2466.cif
_cod_data_source_block I
_cod_depositor_comments
;
The following automatic conversions were performed:
'_symmetry_cell_setting' value 'Triclinic' changed to 'triclinic'
according to '/home/saulius/struct/CIF-dictionaries/cif_core.dic'
dictionary named 'cif_core.dic' version 2.4.1 from 2010-06-29.

Automatic conversion script
Id: cif_fix_enum 1527 2010-12-29 10:47:43Z saulius 

The following automatic conversions were performed:

'_symmetry_cell_setting' value 'Triclinic' changed to 'triclinic'
according to /home/saulius/struct/CIF-dictionaries/cif_core.dic
dictionary named 'cif_core.dic' version 2.4.1 from 2010-06-29.

Automatic conversion script
Id: cif_fix_values 1715 2011-07-08 13:25:40Z adriana 
;
_cod_database_code 2221085
_cod_database_fobs_code 2221085

loop_
_symmetry_equiv_pos_as_xyz
'x, y, z'
'-x, -y, -z'

loop_
_atom_site_type_symbol
_atom_site_label
_atom_site_fract_x
_atom_site_fract_y
_atom_site_fract_z
_atom_site_U_iso_or_equiv
_atom_site_adp_type
_atom_site_calc_flag
_atom_site_refinement_flags
_atom_site_occupancy
_atom_site_disorder_assembly
_atom_site_disorder_group
O O1 1.10328(19) 0.64137(14) 0.37255(14) 0.0619(5) Uani d . 1 . .
H H1 1.1584 0.6115 0.3915 0.093 Uiso calc R 1 . .
O O2 0.6324(2) 0.59539(14) 0.06614(15) 0.0715(6) Uani d . 1 . .
H H2 0.6097 0.6263 0.0272 0.107 Uiso calc R 1 . .
O O3 -0.21541(19) -0.00005(13) 0.43573(14) 0.0584(5) Uani d . 1 . .
H H3 -0.2175 -0.0355 0.4775 0.088 Uiso calc R 1 . .
N N1 0.6856(2) 0.46313(14) 0.58429(14) 0.0487(5) Uani d . 1 . .
N N2 0.4452(2) 0.28225(16) 0.06114(17) 0.0611(7) Uani d . 1 . .
N N3 0.2293(2) 0.13009(14) 0.42672(15) 0.0494(6) Uani d . 1 . .
C C1 0.9930(3) 0.62786(17) 0.42522(19) 0.0510(7) Uani d U 1 . .
C C2 0.8988(3) 0.64123(17) 0.38983(18) 0.0519(7) Uani d U 1 . .
C C3 0.7938(3) 0.61861(17) 0.44360(19) 0.0532(7) Uani d U 1 . .
H H3A 0.7312 0.6246 0.4210 0.064 Uiso calc R 1 . .
C C4 0.7757(3) 0.58758(17) 0.52915(18) 0.0501(6) Uani d U 1 . .
C C5 0.8661(3) 0.58369(16) 0.56485(18) 0.0495(6) Uani d U 1 . .
C C6 0.9730(3) 0.60285(16) 0.51190(18) 0.0503(6) Uani d U 1 . .
H H6 1.0344 0.5989 0.5351 0.060 Uiso calc R 1 . .
C C7 0.9133(3) 0.6773(2) 0.2981(2) 0.0706(8) Uani d U 1 . .
H H7 0.9991 0.6532 0.2652 0.085 Uiso calc R 1 . .
C C8 0.8928(6) 0.7691(3) 0.2858(3) 0.1133(13) Uani d U 1 . .
H H8A 0.9491 0.7843 0.3060 0.136 Uiso calc R 1 . .
H H8B 0.8098 0.7953 0.3201 0.136 Uiso calc R 1 . .
C C9 0.9104(7) 0.8048(4) 0.1929(4) 0.1432(17) Uani d U 1 . .
H H9A 0.8829 0.8665 0.1910 0.172 Uiso calc R 1 . .
H H9B 0.9977 0.7896 0.1618 0.172 Uiso calc R 1 . .
C C10 0.8498(6) 0.7776(4) 0.1498(3) 0.1223(15) Uani d U 1 . .
H H10A 0.8817 0.7936 0.0889 0.147 Uiso calc R 1 . .
H H10B 0.7631 0.8072 0.1688 0.147 Uiso calc R 1 . .
C C11 0.8626(6) 0.6886(4) 0.1629(3) 0.1261(15) Uani d U 1 . .
H H11A 0.9454 0.6594 0.1309 0.151 Uiso calc R 1 . .
H H11B 0.8060 0.6758 0.1409 0.151 Uiso calc R 1 . .
C C12 0.8373(5) 0.6555(3) 0.2571(3) 0.1059(12) Uani d U 1 . .
H H12A 0.7512 0.6790 0.2876 0.127 Uiso calc R 1 . .
H H12B 0.8526 0.5939 0.2622 0.127 Uiso calc R 1 . .
C C13 0.8491(3) 0.5612(2) 0.65912(19) 0.0664(8) Uani d U 1 . .
H H13A 0.9223 0.5603 0.6704 0.100 Uiso calc R 1 . .
H H13B 0.8335 0.5059 0.6759 0.100 Uiso calc R 1 . .
H H13C 0.7808 0.6029 0.6912 0.100 Uiso calc R 1 . .
C C14 0.6631(3) 0.55707(18) 0.5806(2) 0.0574(7) Uani d U 1 . .
H H14A 0.6354 0.5735 0.6386 0.069 Uiso calc R 1 . .
H H14B 0.5980 0.5851 0.5555 0.069 Uiso calc R 1 . .
C C15 0.6948(3) 0.43837(18) 0.50216(18) 0.0519(7) Uani d U 1 . .
H H15A 0.7600 0.4581 0.4570 0.062 Uiso calc R 1 . .
H H15B 0.6185 0.4662 0.4895 0.062 Uiso calc R 1 . .
C C16 0.7207(3) 0.34242(18) 0.50235(18) 0.0534(7) Uani d U 1 . .
H H16 0.7994 0.3155 0.5133 0.064 Uiso calc R 1 . .
C C17 0.6217(3) 0.3107(2) 0.5750(2) 0.0617(8) Uani d U 1 . .
H H17A 0.5448 0.3314 0.5620 0.074 Uiso calc R 1 . .
H H17B 0.6438 0.2488 0.5794 0.074 Uiso calc R 1 . .
C C18 0.6036(3) 0.3397(2) 0.66034(19) 0.0605(7) Uani d U 1 . .
H H18 0.6782 0.3118 0.6764 0.073 Uiso calc R 1 . .
C C19 0.5851(3) 0.4355(2) 0.65256(19) 0.0577(7) Uani d U 1 . .
H H19A 0.5083 0.4641 0.6409 0.069 Uiso calc R 1 . .
H H19B 0.5792 0.4522 0.7067 0.069 Uiso calc R 1 . .
C C20 0.7321(3) 0.3187(2) 0.4159(2) 0.0706(9) Uani d U 1 . .
H H20A 0.7473 0.2580 0.4181 0.106 Uiso calc R 1 . .
H H20B 0.7990 0.3367 0.3724 0.106 Uiso calc R 1 . .
H H20C 0.6571 0.3464 0.4027 0.106 Uiso calc R 1 . .
C C21 0.4957(4) 0.3140(3) 0.7307(3) 0.0894(11) Uani d U 1 . .
H H21A 0.4214 0.3411 0.7164 0.134 Uiso calc R 1 . .
H H21B 0.4882 0.3316 0.7842 0.134 Uiso calc R 1 . .
H H21C 0.5097 0.2532 0.7357 0.134 Uiso calc R 1 . .
C C22 0.5783(3) 0.5293(2) 0.09074(18) 0.0602(7) Uani d U 1 . .
C C23 0.6489(3) 0.4483(2) 0.11016(19) 0.0619(8) Uani d U 1 . .
C C24 0.5923(3) 0.3825(2) 0.1302(2) 0.0663(8) Uani d U 1 . .
H H24 0.6368 0.3281 0.1446 0.080 Uiso calc R 1 . .
C C25 0.4732(3) 0.3923(2) 0.13011(19) 0.0630(8) Uani d U 1 . .
C C26 0.4017(3) 0.4754(2) 0.11550(18) 0.0620(8) Uani d U 1 . .
C C27 0.4568(3) 0.5415(2) 0.09701(18) 0.0622(8) Uani d U 1 . .
H H27 0.4100 0.5968 0.0884 0.075 Uiso calc R 1 . .
C C28 0.7785(3) 0.4360(2) 0.1079(2) 0.0700(8) Uani d U 1 . .
H H28 0.8096 0.4805 0.0662 0.084 Uiso calc R 1 . .
C C29 0.7838(4) 0.4489(3) 0.1931(3) 0.0876(10) Uani d U 1 . .
H H29A 0.7468 0.4089 0.2369 0.105 Uiso calc R 1 . .
H H29B 0.7356 0.5061 0.2077 0.105 Uiso calc R 1 . .
C C30 0.9135(4) 0.4367(3) 0.1936(3) 0.1053(12) Uani d U 1 . .
H H30A 0.9447 0.4834 0.1580 0.126 Uiso calc R 1 . .
H H30B 0.9112 0.4391 0.2516 0.126 Uiso calc R 1 . .
C C31 0.9995(4) 0.3547(3) 0.1620(3) 0.1037(12) Uani d U 1 . .
H H31A 1.0823 0.3537 0.1575 0.124 Uiso calc R 1 . .
H H31B 0.9771 0.3077 0.2029 0.124 Uiso calc R 1 . .
C C32 0.9964(4) 0.3432(3) 0.0769(3) 0.1060(13) Uani d U 1 . .
H H32A 1.0488 0.2876 0.0599 0.127 Uiso calc R 1 . .
H H32B 1.0284 0.3861 0.0345 0.127 Uiso calc R 1 . .
C C33 0.8665(4) 0.3505(3) 0.0791(3) 0.0946(11) Uani d U 1 . .
H H33A 0.8371 0.3046 0.1180 0.113 Uiso calc R 1 . .
H H33B 0.8675 0.3442 0.0224 0.113 Uiso calc R 1 . .
C C34 0.2702(3) 0.4943(2) 0.1181(2) 0.0763(10) Uani d U 1 . .
H H34A 0.2377 0.5548 0.1086 0.114 Uiso calc R 1 . .
H H34B 0.2228 0.4737 0.1732 0.114 Uiso calc R 1 . .
H H34C 0.2664 0.4664 0.0743 0.114 Uiso calc R 1 . .
C C35 0.4258(4) 0.3152(2) 0.1425(2) 0.0731(9) Uani d U 1 . .
H H35A 0.4665 0.2703 0.1773 0.088 Uiso calc R 1 . .
H H35B 0.3386 0.3299 0.1738 0.088 Uiso calc R 1 . .
C C36 0.5750(3) 0.2413(2) 0.0207(2) 0.0756(9) Uani d U 1 . .
H H36A 0.6034 0.1941 0.0592 0.091 Uiso calc R 1 . .
H H36B 0.6228 0.2820 0.0104 0.091 Uiso calc R 1 . .
C C37 0.5955(4) 0.2089(3) -0.0631(3) 0.0869(11) Uani d U 1 . .
H H37 0.5665 0.2577 -0.1009 0.104 Uiso calc R 1 . .
C C38 0.5210(4) 0.1466(3) -0.0487(3) 0.0957(12) Uani d U 1 . .
H H38A 0.5533 0.0954 -0.0158 0.115 Uiso calc R 1 . .
H H38B 0.5290 0.1305 -0.1037 0.115 Uiso calc R 1 . .
C C39 0.3860(4) 0.1833(2) -0.0015(3) 0.0838(10) Uani d U 1 . .
H H39 0.3530 0.2305 -0.0392 0.101 Uiso calc R 1 . .
C C40 0.3732(4) 0.2195(2) 0.0780(3) 0.0780(9) Uani d U 1 . .
H H40A 0.2872 0.2468 0.1050 0.094 Uiso calc R 1 . .
H H40B 0.3998 0.1731 0.1180 0.094 Uiso calc R 1 . .
C C41 0.7318(5) 0.1706(4) -0.1068(4) 0.147(2) Uani d U 1 . .
H H41A 0.7637 0.1247 -0.0696 0.221 Uiso calc R 1 . .
H H41B 0.7750 0.2138 -0.1192 0.221 Uiso calc R 1 . .
H H41C 0.7425 0.1493 -0.1593 0.221 Uiso calc R 1 . .
C C42 0.3106(5) 0.1188(3) 0.0200(4) 0.1225(17) Uani d U 1 . .
H H42A 0.3324 0.0764 0.0636 0.184 Uiso calc R 1 . .
H H42B 0.3272 0.0919 -0.0305 0.184 Uiso calc R 1 . .
H H42C 0.2248 0.1475 0.0403 0.184 Uiso calc R 1 . .
C C43 -0.1430(2) 0.05018(16) 0.43318(19) 0.0480(6) Uani d U 1 . .
C C44 -0.0715(3) 0.07848(16) 0.35358(18) 0.0480(6) Uani d U 1 . .
C C45 0.0061(3) 0.12507(16) 0.35401(19) 0.0499(6) Uani d U 1 . .
H H45 0.0543 0.1450 0.3015 0.060 Uiso calc R 1 . .
C C46 0.0160(3) 0.14376(16) 0.42838(19) 0.0496(6) Uani d U 1 . .
C C47 -0.0631(3) 0.11979(16) 0.50753(19) 0.0507(7) Uani d U 1 . .
C C48 -0.1412(3) 0.07321(17) 0.50803(19) 0.0506(6) Uani d U 1 . .
H H48 -0.1940 0.0569 0.5602 0.061 Uiso calc R 1 . .
C C49 -0.0817(3) 0.05966(18) 0.27171(19) 0.0533(7) Uani d U 1 . .
H H49 -0.0995 0.0039 0.2827 0.064 Uiso calc R 1 . .
C C50 0.0341(3) 0.0550(3) 0.1946(2) 0.0772(9) Uani d U 1 . .
H H50A 0.1020 0.0114 0.2080 0.093 Uiso calc R 1 . .
H H50B 0.0548 0.1092 0.1825 0.093 Uiso calc R 1 . .
C C51 0.0166(4) 0.0342(3) 0.1154(2) 0.0842(10) Uani d U 1 . .
H H51A 0.0901 0.0346 0.0668 0.101 Uiso calc R 1 . .
H H51B 0.0044 -0.0226 0.1255 0.101 Uiso calc R 1 . .
C C52 -0.0920(4) 0.0976(3) 0.0949(2) 0.0906(11) Uani d U 1 . .
H H52A -0.0749 0.1530 0.0773 0.109 Uiso calc R 1 . .
H H52B -0.1049 0.0800 0.0476 0.109 Uiso calc R 1 . .
C C53 -0.2063(4) 0.1049(3) 0.1706(3) 0.0969(12) Uani d U 1 . .
H H53A -0.2297 0.0517 0.1832 0.116 Uiso calc R 1 . .
H H53B -0.2726 0.1496 0.1565 0.116 Uiso calc R 1 . .
C C54 -0.1892(3) 0.1251(2) 0.2497(2) 0.0748(9) Uani d U 1 . .
H H54A -0.1751 0.1813 0.2395 0.090 Uiso calc R 1 . .
H H54B -0.2636 0.1259 0.2979 0.090 Uiso calc R 1 . .
C C55 -0.0657(3) 0.14181(19) 0.5918(2) 0.0628(8) Uani d U 1 . .
H H55A -0.1209 0.1155 0.6382 0.094 Uiso calc R 1 . .
H H55B -0.0932 0.2026 0.5938 0.094 Uiso calc R 1 . .
H H55C 0.0154 0.1213 0.5971 0.094 Uiso calc R 1 . .
C C56 0.1100(3) 0.18862(17) 0.4224(2) 0.0565(7) Uani d U 1 . .
H H56A 0.1239 0.2248 0.3689 0.068 Uiso calc R 1 . .
H H56B 0.0772 0.2252 0.4688 0.068 Uiso calc R 1 . .
C C57 0.2979(3) 0.08899(19) 0.3469(2) 0.0596(7) Uani d U 1 . .
H H57A 0.3113 0.1326 0.2994 0.072 Uiso calc R 1 . .
H H57B 0.2492 0.0572 0.3370 0.072 Uiso calc R 1 . .
C C58 0.4213(3) 0.0288(2) 0.3492(2) 0.0686(8) Uani d U 1 . .
H H58 0.4057 -0.0158 0.3963 0.082 Uiso calc R 1 . .
C C59 0.4963(3) 0.0770(2) 0.3680(2) 0.0721(9) Uani d U 1 . .
H H59A 0.5712 0.0371 0.3751 0.087 Uiso calc R 1 . .
H H59B 0.5193 0.1179 0.3195 0.087 Uiso calc R 1 . .
C C60 0.4267(3) 0.1235(2) 0.4478(2) 0.0648(8) Uani d U 1 . .
H H60 0.4121 0.0807 0.4969 0.078 Uiso calc R 1 . .
C C61 0.3019(3) 0.17908(19) 0.4420(2) 0.0588(7) Uani d U 1 . .
H H61A 0.2561 0.2058 0.4950 0.071 Uiso calc R 1 . .
H H61B 0.3144 0.2240 0.3958 0.071 Uiso calc R 1 . .
C C62 0.4879(4) -0.0142(3) 0.2659(3) 0.1078(14) Uani d U 1 . .
H H62A 0.5048 0.0283 0.2187 0.162 Uiso calc R 1 . .
H H62B 0.4370 -0.0441 0.2571 0.162 Uiso calc R 1 . .
H H62C 0.5637 -0.0539 0.2694 0.162 Uiso calc R 1 . .
C C63 0.4964(4) 0.1775(3) 0.4643(3) 0.0931(12) Uani d U 1 . .
H H63A 0.5750 0.1422 0.4675 0.140 Uiso calc R 1 . .
H H63B 0.4503 0.2024 0.5175 0.140 Uiso calc R 1 . .
H H63C 0.5079 0.2219 0.4185 0.140 Uiso calc R 1 . .

loop_
_atom_site_aniso_label
_atom_site_aniso_U_11
_atom_site_aniso_U_22
_atom_site_aniso_U_33
_atom_site_aniso_U_12
_atom_site_aniso_U_13
_atom_site_aniso_U_23
O1 0.0532(12) 0.0626(13) 0.0691(14) -0.0152(10) -0.0237(11) 0.0043(10)
O2 0.0892(17) 0.0569(13) 0.0712(15) -0.0115(12) -0.0379(13) -0.0005(11)
O3 0.0615(13) 0.0554(12) 0.0710(14) -0.0242(10) -0.0341(11) 0.0048(10)
N1 0.0448(13) 0.0522(13) 0.0446(13) -0.0079(10) -0.0132(10) -0.0036(10)
N2 0.0621(16) 0.0525(14) 0.0649(16) -0.0071(12) -0.0263(13) 0.0020(12)
N3 0.0512(13) 0.0420(12) 0.0612(15) -0.0105(10) -0.0254(12) -0.0068(10)
C1 0.0568(16) 0.0406(13) 0.0564(16) -0.0098(12) -0.0206(13) -0.0061(11)
C2 0.0574(16) 0.0460(14) 0.0536(15) -0.0100(12) -0.0228(13) -0.0031(12)
C3 0.0551(15) 0.0501(14) 0.0571(16) -0.0066(12) -0.0272(13) -0.0051(12)
C4 0.0505(15) 0.0404(13) 0.0536(15) -0.0025(11) -0.0146(12) -0.0100(11)
C5 0.0571(16) 0.0386(13) 0.0494(15) -0.0014(12) -0.0194(13) -0.0095(11)
C6 0.0562(16) 0.0416(13) 0.0575(16) -0.0043(12) -0.0280(13) -0.0093(12)
C7 0.077(2) 0.0777(19) 0.0601(17) -0.0229(16) -0.0304(15) 0.0085(15)
C8 0.173(3) 0.089(2) 0.092(2) -0.048(2) -0.061(2) 0.016(2)
C9 0.208(4) 0.119(3) 0.112(3) -0.064(3) -0.067(3) 0.035(3)
C10 0.148(3) 0.135(3) 0.085(3) -0.034(3) -0.063(3) 0.032(3)
C11 0.178(4) 0.137(3) 0.077(2) -0.049(3) -0.057(3) 0.004(2)
C12 0.146(3) 0.108(2) 0.078(2) -0.045(2) -0.049(2) 0.0006(19)
C13 0.081(2) 0.0647(19) 0.0506(17) -0.0082(16) -0.0224(16) -0.0126(14)
C14 0.0505(16) 0.0531(15) 0.0585(16) -0.0005(12) -0.0147(13) -0.0091(13)
C15 0.0454(14) 0.0581(15) 0.0487(15) -0.0057(12) -0.0197(12) -0.0005(12)
C16 0.0506(16) 0.0551(16) 0.0542(16) -0.0066(13) -0.0226(13) -0.0045(12)
C17 0.0588(17) 0.0635(17) 0.0653(18) -0.0193(14) -0.0229(15) -0.0001(14)
C18 0.0585(17) 0.0688(18) 0.0538(17) -0.0207(14) -0.0192(14) 0.0047(14)
C19 0.0490(16) 0.0680(17) 0.0502(16) -0.0107(13) -0.0136(13) -0.0037(13)
C20 0.074(2) 0.076(2) 0.063(2) -0.0099(17) -0.0256(17) -0.0169(16)
C21 0.092(3) 0.097(3) 0.074(2) -0.040(2) -0.013(2) 0.005(2)
C22 0.0768(19) 0.0560(16) 0.0434(15) -0.0065(14) -0.0221(14) -0.0067(12)
C23 0.0769(19) 0.0579(16) 0.0490(15) -0.0081(15) -0.0262(14) -0.0046(13)
C24 0.081(2) 0.0585(16) 0.0548(16) -0.0058(15) -0.0313(15) 0.0031(13)
C25 0.0766(19) 0.0645(17) 0.0440(15) -0.0138(15) -0.0224(14) 0.0027(13)
C26 0.0727(19) 0.0670(18) 0.0366(14) -0.0059(15) -0.0168(13) -0.0042(13)
C27 0.0743(19) 0.0570(16) 0.0446(15) 0.0020(15) -0.0213(14) -0.0073(13)
C28 0.0757(19) 0.0617(17) 0.0690(18) -0.0042(15) -0.0324(16) -0.0025(14)
C29 0.087(2) 0.095(2) 0.087(2) -0.0045(19) -0.0407(18) -0.0270(18)
C30 0.101(3) 0.114(3) 0.114(3) -0.010(2) -0.053(2) -0.032(2)
C31 0.089(3) 0.102(3) 0.119(3) -0.003(2) -0.052(2) -0.008(2)
C32 0.086(3) 0.106(3) 0.113(3) 0.003(2) -0.032(2) -0.027(2)
C33 0.093(2) 0.091(2) 0.094(2) 0.0031(19) -0.035(2) -0.0286(19)
C34 0.070(2) 0.089(2) 0.0533(19) -0.0045(18) -0.0156(16) -0.0017(17)
C35 0.084(2) 0.0686(18) 0.0595(18) -0.0156(16) -0.0249(16) 0.0062(15)
C36 0.070(2) 0.0692(19) 0.083(2) 0.0011(16) -0.0373(17) -0.0032(16)
C37 0.079(2) 0.078(2) 0.093(2) 0.0077(18) -0.0316(19) -0.0208(19)
C38 0.105(3) 0.072(2) 0.108(3) 0.003(2) -0.047(2) -0.019(2)
C39 0.089(2) 0.0624(19) 0.105(3) -0.0099(18) -0.048(2) -0.0024(18)
C40 0.078(2) 0.0641(19) 0.090(2) -0.0140(16) -0.0344(18) 0.0059(17)
C41 0.096(4) 0.152(5) 0.155(5) 0.024(3) -0.015(3) -0.067(4)
C42 0.142(4) 0.089(3) 0.162(5) -0.040(3) -0.077(4) 0.000(3)
C43 0.0455(14) 0.0388(13) 0.0641(16) -0.0054(11) -0.0290(13) -0.0019(12)
C44 0.0506(15) 0.0379(13) 0.0588(16) -0.0049(11) -0.0288(13) -0.0010(11)
C45 0.0507(15) 0.0407(13) 0.0606(16) -0.0087(11) -0.0253(12) -0.0003(11)
C46 0.0511(15) 0.0352(12) 0.0676(17) -0.0045(11) -0.0304(13) -0.0046(12)
C47 0.0546(16) 0.0375(13) 0.0642(17) 0.0002(12) -0.0332(14) -0.0073(12)
C48 0.0488(15) 0.0424(14) 0.0599(16) -0.0047(12) -0.0238(13) -0.0020(12)
C49 0.0592(16) 0.0489(14) 0.0597(16) -0.0138(12) -0.0302(13) -0.0019(12)
C50 0.073(2) 0.086(2) 0.074(2) -0.0092(17) -0.0258(17) -0.0241(17)
C51 0.098(3) 0.085(2) 0.072(2) -0.020(2) -0.0243(19) -0.0259(18)
C52 0.118(3) 0.086(2) 0.068(2) -0.012(2) -0.042(2) -0.0094(18)
C53 0.095(3) 0.118(3) 0.081(2) 0.004(2) -0.057(2) -0.016(2)
C54 0.0678(19) 0.086(2) 0.0661(18) 0.0032(16) -0.0348(16) -0.0106(16)
C55 0.067(2) 0.0528(17) 0.071(2) -0.0017(14) -0.0328(16) -0.0148(14)
C56 0.0582(16) 0.0414(14) 0.0776(18) -0.0100(12) -0.0335(14) -0.0054(13)
C57 0.0646(17) 0.0523(15) 0.0641(17) -0.0143(13) -0.0231(14) -0.0064(13)
C58 0.0635(19) 0.0571(17) 0.078(2) -0.0057(15) -0.0186(16) -0.0125(15)
C59 0.0561(18) 0.0654(19) 0.090(2) -0.0106(15) -0.0238(17) -0.0035(17)
C60 0.0588(18) 0.0593(17) 0.085(2) -0.0185(14) -0.0322(16) -0.0022(15)
C61 0.0570(17) 0.0498(15) 0.0788(19) -0.0168(13) -0.0296(15) -0.0069(14)
C62 0.092(3) 0.106(3) 0.109(3) -0.001(2) -0.015(3) -0.047(3)
C63 0.069(2) 0.094(3) 0.137(4) -0.025(2) -0.050(2) -0.020(2)

loop_
_atom_type_symbol
_atom_type_description
_atom_type_scat_dispersion_real
_atom_type_scat_dispersion_imag
_atom_type_scat_source
C C 0.0033 0.0016 'International Tables Vol C Tables 4.2.6.8 and 6.1.1.4'
H H 0.0000 0.0000 'International Tables Vol C Tables 4.2.6.8 and 6.1.1.4'
N N 0.0061 0.0033 'International Tables Vol C Tables 4.2.6.8 and 6.1.1.4'
O O 0.0106 0.0060 'International Tables Vol C Tables 4.2.6.8 and 6.1.1.4'

loop_
_geom_angle_atom_site_label_1
_geom_angle_atom_site_label_2
_geom_angle_atom_site_label_3
_geom_angle_site_symmetry_1
_geom_angle_site_symmetry_3
_geom_angle
_geom_angle_publ_flag
C1 O1 H1 . . 109.5 ?
C22 O2 H2 . . 109.5 ?
C43 O3 H3 . . 109.5 ?
C15 N1 C19 . . 109.5(2) ?
C15 N1 C14 . . 110.7(2) ?
C19 N1 C14 . . 109.7(2) ?
C36 N2 C40 . . 109.1(3) ?
C36 N2 C35 . . 111.3(3) ?
C40 N2 C35 . . 109.5(3) ?
C57 N3 C61 . . 109.7(2) ?
C57 N3 C56 . . 111.1(2) ?
C61 N3 C56 . . 108.9(2) ?
O1 C1 C6 . . 121.5(3) ?
O1 C1 C2 . . 118.4(3) ?
C6 C1 C2 . . 120.1(3) ?
C3 C2 C1 . . 116.1(3) ?
C3 C2 C7 . . 122.7(3) ?
C1 C2 C7 . . 121.2(3) ?
C2 C3 C4 . . 124.4(3) ?
C2 C3 H3A . . 117.8 ?
C4 C3 H3A . . 117.8 ?
C3 C4 C5 . . 118.0(3) ?
C3 C4 C14 . . 120.6(3) ?
C5 C4 C14 . . 121.4(3) ?
C6 C5 C4 . . 118.5(3) ?
C6 C5 C13 . . 119.2(3) ?
C4 C5 C13 . . 122.3(3) ?
C5 C6 C1 . . 122.5(3) ?
C5 C6 H6 . . 118.7 ?
C1 C6 H6 . . 118.7 ?
C8 C7 C12 . . 107.5(4) ?
C8 C7 C2 . . 113.5(3) ?
C12 C7 C2 . . 115.8(3) ?
C8 C7 H7 . . 106.5 ?
C12 C7 H7 . . 106.5 ?
C2 C7 H7 . . 106.5 ?
C7 C8 C9 . . 113.2(4) ?
C7 C8 H8A . . 108.9 ?
C9 C8 H8A . . 108.9 ?
C7 C8 H8B . . 108.9 ?
C9 C8 H8B . . 108.9 ?
H8A C8 H8B . . 107.8 ?
C10 C9 C8 . . 116.2(5) ?
C10 C9 H9A . . 108.2 ?
C8 C9 H9A . . 108.2 ?
C10 C9 H9B . . 108.2 ?
C8 C9 H9B . . 108.2 ?
H9A C9 H9B . . 107.4 ?
C9 C10 C11 . . 113.6(5) ?
C9 C10 H10A . . 108.9 ?
C11 C10 H10A . . 108.9 ?
C9 C10 H10B . . 108.9 ?
C11 C10 H10B . . 108.9 ?
H10A C10 H10B . . 107.7 ?
C10 C11 C12 . . 112.2(4) ?
C10 C11 H11A . . 109.2 ?
C12 C11 H11A . . 109.2 ?
C10 C11 H11B . . 109.2 ?
C12 C11 H11B . . 109.2 ?
H11A C11 H11B . . 107.9 ?
C7 C12 C11 . . 113.2(4) ?
C7 C12 H12A . . 108.9 ?
C11 C12 H12A . . 108.9 ?
C7 C12 H12B . . 108.9 ?
C11 C12 H12B . . 108.9 ?
H12A C12 H12B . . 107.7 ?
C5 C13 H13A . . 109.5 ?
C5 C13 H13B . . 109.5 ?
H13A C13 H13B . . 109.5 ?
C5 C13 H13C . . 109.5 ?
H13A C13 H13C . . 109.5 ?
H13B C13 H13C . . 109.5 ?
N1 C14 C4 . . 112.9(2) ?
N1 C14 H14A . . 109.0 ?
C4 C14 H14A . . 109.0 ?
N1 C14 H14B . . 109.0 ?
C4 C14 H14B . . 109.0 ?
H14A C14 H14B . . 107.8 ?
N1 C15 C16 . . 112.5(2) ?
N1 C15 H15A . . 109.1 ?
C16 C15 H15A . . 109.1 ?
N1 C15 H15B . . 109.1 ?
C16 C15 H15B . . 109.1 ?
H15A C15 H15B . . 107.8 ?
C17 C16 C20 . . 112.2(3) ?
C17 C16 C15 . . 109.4(2) ?
C20 C16 C15 . . 111.2(2) ?
C17 C16 H16 . . 108.0 ?
C20 C16 H16 . . 108.0 ?
C15 C16 H16 . . 108.0 ?
C18 C17 C16 . . 112.4(2) ?
C18 C17 H17A . . 109.1 ?
C16 C17 H17A . . 109.1 ?
C18 C17 H17B . . 109.1 ?
C16 C17 H17B . . 109.1 ?
H17A C17 H17B . . 107.8 ?
C17 C18 C19 . . 110.4(2) ?
C17 C18 C21 . . 111.4(3) ?
C19 C18 C21 . . 110.5(3) ?
C17 C18 H18 . . 108.1 ?
C19 C18 H18 . . 108.1 ?
C21 C18 H18 . . 108.1 ?
N1 C19 C18 . . 112.3(2) ?
N1 C19 H19A . . 109.1 ?
C18 C19 H19A . . 109.1 ?
N1 C19 H19B . . 109.1 ?
C18 C19 H19B . . 109.1 ?
H19A C19 H19B . . 107.9 ?
C16 C20 H20A . . 109.5 ?
C16 C20 H20B . . 109.5 ?
H20A C20 H20B . . 109.5 ?
C16 C20 H20C . . 109.5 ?
H20A C20 H20C . . 109.5 ?
H20B C20 H20C . . 109.5 ?
C18 C21 H21A . . 109.5 ?
C18 C21 H21B . . 109.5 ?
H21A C21 H21B . . 109.5 ?
C18 C21 H21C . . 109.5 ?
H21A C21 H21C . . 109.5 ?
H21B C21 H21C . . 109.5 ?
O2 C22 C27 . . 121.6(3) ?
O2 C22 C23 . . 118.3(3) ?
C27 C22 C23 . . 120.1(3) ?
C24 C23 C22 . . 116.2(3) ?
C24 C23 C28 . . 123.7(3) ?
C22 C23 C28 . . 120.1(3) ?
C23 C24 C25 . . 124.4(3) ?
C23 C24 H24 . . 117.8 ?
C25 C24 H24 . . 117.8 ?
C24 C25 C26 . . 118.1(3) ?
C24 C25 C35 . . 120.1(3) ?
C26 C25 C35 . . 121.8(3) ?
C27 C26 C25 . . 117.6(3) ?
C27 C26 C34 . . 119.5(3) ?
C25 C26 C34 . . 122.9(3) ?
C26 C27 C22 . . 123.2(3) ?
C26 C27 H27 . . 118.4 ?
C22 C27 H27 . . 118.4 ?
C23 C28 C29 . . 111.5(3) ?
C23 C28 C33 . . 114.8(3) ?
C29 C28 C33 . . 109.4(3) ?
C23 C28 H28 . . 106.9 ?
C29 C28 H28 . . 106.9 ?
C33 C28 H28 . . 106.9 ?
C28 C29 C30 . . 113.1(3) ?
C28 C29 H29A . . 108.9 ?
C30 C29 H29A . . 108.9 ?
C28 C29 H29B . . 108.9 ?
C30 C29 H29B . . 108.9 ?
H29A C29 H29B . . 107.8 ?
C31 C30 C29 . . 113.5(4) ?
C31 C30 H30A . . 108.9 ?
C29 C30 H30A . . 108.9 ?
C31 C30 H30B . . 108.9 ?
C29 C30 H30B . . 108.9 ?
H30A C30 H30B . . 107.7 ?
C32 C31 C30 . . 111.2(4) ?
C32 C31 H31A . . 109.4 ?
C30 C31 H31A . . 109.4 ?
C32 C31 H31B . . 109.4 ?
C30 C31 H31B . . 109.4 ?
H31A C31 H31B . . 108.0 ?
C31 C32 C33 . . 111.4(4) ?
C31 C32 H32A . . 109.3 ?
C33 C32 H32A . . 109.3 ?
C31 C32 H32B . . 109.3 ?
C33 C32 H32B . . 109.3 ?
H32A C32 H32B . . 108.0 ?
C32 C33 C28 . . 111.8(4) ?
C32 C33 H33A . . 109.2 ?
C28 C33 H33A . . 109.2 ?
C32 C33 H33B . . 109.2 ?
C28 C33 H33B . . 109.2 ?
H33A C33 H33B . . 107.9 ?
C26 C34 H34A . . 109.5 ?
C26 C34 H34B . . 109.5 ?
H34A C34 H34B . . 109.5 ?
C26 C34 H34C . . 109.5 ?
H34A C34 H34C . . 109.5 ?
H34B C34 H34C . . 109.5 ?
N2 C35 C25 . . 113.4(3) ?
N2 C35 H35A . . 108.9 ?
C25 C35 H35A . . 108.9 ?
N2 C35 H35B . . 108.9 ?
C25 C35 H35B . . 108.9 ?
H35A C35 H35B . . 107.7 ?
N2 C36 C37 . . 111.4(3) ?
N2 C36 H36A . . 109.3 ?
C37 C36 H36A . . 109.3 ?
N2 C36 H36B . . 109.3 ?
C37 C36 H36B . . 109.3 ?
H36A C36 H36B . . 108.0 ?
C38 C37 C36 . . 110.2(4) ?
C38 C37 C41 . . 112.1(4) ?
C36 C37 C41 . . 110.9(4) ?
C38 C37 H37 . . 107.8 ?
C36 C37 H37 . . 107.8 ?
C41 C37 H37 . . 107.8 ?
C37 C38 C39 . . 112.2(3) ?
C37 C38 H38A . . 109.2 ?
C39 C38 H38A . . 109.2 ?
C37 C38 H38B . . 109.2 ?
C39 C38 H38B . . 109.2 ?
H38A C38 H38B . . 107.9 ?
C40 C39 C38 . . 109.8(3) ?
C40 C39 C42 . . 110.9(4) ?
C38 C39 C42 . . 113.0(4) ?
C40 C39 H39 . . 107.7 ?
C38 C39 H39 . . 107.7 ?
C42 C39 H39 . . 107.7 ?
N2 C40 C39 . . 113.3(3) ?
N2 C40 H40A . . 108.9 ?
C39 C40 H40A . . 108.9 ?
N2 C40 H40B . . 108.9 ?
C39 C40 H40B . . 108.9 ?
H40A C40 H40B . . 107.7 ?
C37 C41 H41A . . 109.5 ?
C37 C41 H41B . . 109.5 ?
H41A C41 H41B . . 109.5 ?
C37 C41 H41C . . 109.5 ?
H41A C41 H41C . . 109.5 ?
H41B C41 H41C . . 109.5 ?
C39 C42 H42A . . 109.5 ?
C39 C42 H42B . . 109.5 ?
H42A C42 H42B . . 109.5 ?
C39 C42 H42C . . 109.5 ?
H42A C42 H42C . . 109.5 ?
H42B C42 H42C . . 109.5 ?
O3 C43 C48 . . 120.9(3) ?
O3 C43 C44 . . 118.5(2) ?
C48 C43 C44 . . 120.6(2) ?
C45 C44 C43 . . 116.6(3) ?
C45 C44 C49 . . 122.9(3) ?
C43 C44 C49 . . 120.5(2) ?
C44 C45 C46 . . 123.8(3) ?
C44 C45 H45 . . 118.1 ?
C46 C45 H45 . . 118.1 ?
C45 C46 C47 . . 118.4(2) ?
C45 C46 C56 . . 119.9(3) ?
C47 C46 C56 . . 121.7(3) ?
C48 C47 C46 . . 118.2(3) ?
C48 C47 C55 . . 119.0(3) ?
C46 C47 C55 . . 122.8(3) ?
C47 C48 C43 . . 122.1(3) ?
C47 C48 H48 . . 119.0 ?
C43 C48 H48 . . 119.0 ?
C44 C49 C54 . . 110.1(2) ?
C44 C49 C50 . . 114.7(2) ?
C54 C49 C50 . . 109.6(3) ?
C44 C49 H49 . . 107.4 ?
C54 C49 H49 . . 107.4 ?
C50 C49 H49 . . 107.4 ?
C49 C50 C51 . . 111.3(3) ?
C49 C50 H50A . . 109.4 ?
C51 C50 H50A . . 109.4 ?
C49 C50 H50B . . 109.4 ?
C51 C50 H50B . . 109.4 ?
H50A C50 H50B . . 108.0 ?
C52 C51 C50 . . 111.3(3) ?
C52 C51 H51A . . 109.4 ?
C50 C51 H51A . . 109.4 ?
C52 C51 H51B . . 109.4 ?
C50 C51 H51B . . 109.4 ?
H51A C51 H51B . . 108.0 ?
C53 C52 C51 . . 111.6(3) ?
C53 C52 H52A . . 109.3 ?
C51 C52 H52A . . 109.3 ?
C53 C52 H52B . . 109.3 ?
C51 C52 H52B . . 109.3 ?
H52A C52 H52B . . 108.0 ?
C52 C53 C54 . . 112.2(3) ?
C52 C53 H53A . . 109.2 ?
C54 C53 H53A . . 109.2 ?
C52 C53 H53B . . 109.2 ?
C54 C53 H53B . . 109.2 ?
H53A C53 H53B . . 107.9 ?
C49 C54 C53 . . 111.3(3) ?
C49 C54 H54A . . 109.4 ?
C53 C54 H54A . . 109.4 ?
C49 C54 H54B . . 109.4 ?
C53 C54 H54B . . 109.4 ?
H54A C54 H54B . . 108.0 ?
C47 C55 H55A . . 109.5 ?
C47 C55 H55B . . 109.5 ?
H55A C55 H55B . . 109.5 ?
C47 C55 H55C . . 109.5 ?
H55A C55 H55C . . 109.5 ?
H55B C55 H55C . . 109.5 ?
N3 C56 C46 . . 113.9(2) ?
N3 C56 H56A . . 108.8 ?
C46 C56 H56A . . 108.8 ?
N3 C56 H56B . . 108.8 ?
C46 C56 H56B . . 108.8 ?
H56A C56 H56B . . 107.7 ?
N3 C57 C58 . . 112.3(2) ?
N3 C57 H57A . . 109.2 ?
C58 C57 H57A . . 109.2 ?
N3 C57 H57B . . 109.2 ?
C58 C57 H57B . . 109.2 ?
H57A C57 H57B . . 107.9 ?
C59 C58 C57 . . 109.6(3) ?
C59 C58 C62 . . 112.7(3) ?
C57 C58 C62 . . 110.5(3) ?
C59 C58 H58 . . 108.0 ?
C57 C58 H58 . . 108.0 ?
C62 C58 H58 . . 108.0 ?
C60 C59 C58 . . 112.2(3) ?
C60 C59 H59A . . 109.2 ?
C58 C59 H59A . . 109.2 ?
C60 C59 H59B . . 109.2 ?
C58 C59 H59B . . 109.2 ?
H59A C59 H59B . . 107.9 ?
C59 C60 C63 . . 113.2(3) ?
C59 C60 C61 . . 109.9(3) ?
C63 C60 C61 . . 109.9(3) ?
C59 C60 H60 . . 107.9 ?
C63 C60 H60 . . 107.9 ?
C61 C60 H60 . . 107.9 ?
N3 C61 C60 . . 112.5(2) ?
N3 C61 H61A . . 109.1 ?
C60 C61 H61A . . 109.1 ?
N3 C61 H61B . . 109.1 ?
C60 C61 H61B . . 109.1 ?
H61A C61 H61B . . 107.8 ?
C58 C62 H62A . . 109.5 ?
C58 C62 H62B . . 109.5 ?
H62A C62 H62B . . 109.5 ?
C58 C62 H62C . . 109.5 ?
H62A C62 H62C . . 109.5 ?
H62B C62 H62C . . 109.5 ?
C60 C63 H63A . . 109.5 ?
C60 C63 H63B . . 109.5 ?
H63A C63 H63B . . 109.5 ?
C60 C63 H63C . . 109.5 ?
H63A C63 H63C . . 109.5 ?
H63B C63 H63C . . 109.5 ?

loop_
_geom_bond_atom_site_label_1
_geom_bond_atom_site_label_2
_geom_bond_site_symmetry_2
_geom_bond_distance
_geom_bond_publ_flag
O1 C1 . 1.370(3) ?
O1 H1 . 0.8200 ?
O2 C22 . 1.367(4) ?
O2 H2 . 0.8200 ?
O3 C43 . 1.366(3) ?
O3 H3 . 0.8200 ?
N1 C15 . 1.466(3) ?
N1 C19 . 1.467(4) ?
N1 C14 . 1.486(4) ?
N2 C36 . 1.462(4) ?
N2 C40 . 1.478(4) ?
N2 C35 . 1.480(4) ?
N3 C57 . 1.467(4) ?
N3 C61 . 1.471(3) ?
N3 C56 . 1.482(4) ?
C1 C6 . 1.386(4) ?
C1 C2 . 1.399(4) ?
C2 C3 . 1.383(4) ?
C2 C7 . 1.507(4) ?
C3 C4 . 1.389(4) ?
C3 H3A . 0.9300 ?
C4 C5 . 1.397(4) ?
C4 C14 . 1.507(4) ?
C5 C6 . 1.374(4) ?
C5 C13 . 1.505(4) ?
C6 H6 . 0.9300 ?
C7 C8 . 1.447(5) ?
C7 C12 . 1.478(5) ?
C7 H7 . 0.9800 ?
C8 C9 . 1.518(7) ?
C8 H8A . 0.9700 ?
C8 H8B . 0.9700 ?
C9 C10 . 1.398(7) ?
C9 H9A . 0.9700 ?
C9 H9B . 0.9700 ?
C10 C11 . 1.415(7) ?
C10 H10A . 0.9700 ?
C10 H10B . 0.9700 ?
C11 C12 . 1.521(6) ?
C11 H11A . 0.9700 ?
C11 H11B . 0.9700 ?
C12 H12A . 0.9700 ?
C12 H12B . 0.9700 ?
C13 H13A . 0.9600 ?
C13 H13B . 0.9600 ?
C13 H13C . 0.9600 ?
C14 H14A . 0.9700 ?
C14 H14B . 0.9700 ?
C15 C16 . 1.520(4) ?
C15 H15A . 0.9700 ?
C15 H15B . 0.9700 ?
C16 C17 . 1.517(4) ?
C16 C20 . 1.520(4) ?
C16 H16 . 0.9800 ?
C17 C18 . 1.515(4) ?
C17 H17A . 0.9700 ?
C17 H17B . 0.9700 ?
C18 C19 . 1.517(4) ?
C18 C21 . 1.526(5) ?
C18 H18 . 0.9800 ?
C19 H19A . 0.9700 ?
C19 H19B . 0.9700 ?
C20 H20A . 0.9600 ?
C20 H20B . 0.9600 ?
C20 H20C . 0.9600 ?
C21 H21A . 0.9600 ?
C21 H21B . 0.9600 ?
C21 H21C . 0.9600 ?
C22 C27 . 1.383(5) ?
C22 C23 . 1.397(4) ?
C23 C24 . 1.386(5) ?
C23 C28 . 1.500(5) ?
C24 C25 . 1.394(5) ?
C24 H24 . 0.9300 ?
C25 C26 . 1.407(4) ?
C25 C35 . 1.505(5) ?
C26 C27 . 1.383(5) ?
C26 C34 . 1.503(5) ?
C27 H27 . 0.9300 ?
C28 C29 . 1.509(5) ?
C28 C33 . 1.527(5) ?
C28 H28 . 0.9800 ?
C29 C30 . 1.516(6) ?
C29 H29A . 0.9700 ?
C29 H29B . 0.9700 ?
C30 C31 . 1.488(6) ?
C30 H30A . 0.9700 ?
C30 H30B . 0.9700 ?
C31 C32 . 1.488(6) ?
C31 H31A . 0.9700 ?
C31 H31B . 0.9700 ?
C32 C33 . 1.521(6) ?
C32 H32A . 0.9700 ?
C32 H32B . 0.9700 ?
C33 H33A . 0.9700 ?
C33 H33B . 0.9700 ?
C34 H34A . 0.9600 ?
C34 H34B . 0.9600 ?
C34 H34C . 0.9600 ?
C35 H35A . 0.9700 ?
C35 H35B . 0.9700 ?
C36 C37 . 1.509(5) ?
C36 H36A . 0.9700 ?
C36 H36B . 0.9700 ?
C37 C38 . 1.502(6) ?
C37 C41 . 1.523(6) ?
C37 H37 . 0.9800 ?
C38 C39 . 1.519(6) ?
C38 H38A . 0.9700 ?
C38 H38B . 0.9700 ?
C39 C40 . 1.503(5) ?
C39 C42 . 1.522(6) ?
C39 H39 . 0.9800 ?
C40 H40A . 0.9700 ?
C40 H40B . 0.9700 ?
C41 H41A . 0.9600 ?
C41 H41B . 0.9600 ?
C41 H41C . 0.9600 ?
C42 H42A . 0.9600 ?
C42 H42B . 0.9600 ?
C42 H42C . 0.9600 ?
C43 C48 . 1.386(4) ?
C43 C44 . 1.392(4) ?
C44 C45 . 1.387(4) ?
C44 C49 . 1.515(4) ?
C45 C46 . 1.391(4) ?
C45 H45 . 0.9300 ?
C46 C47 . 1.402(4) ?
C46 C56 . 1.503(4) ?
C47 C48 . 1.386(4) ?
C47 C55 . 1.511(4) ?
C48 H48 . 0.9300 ?
C49 C54 . 1.517(4) ?
C49 C50 . 1.524(5) ?
C49 H49 . 0.9800 ?
C50 C51 . 1.529(5) ?
C50 H50A . 0.9700 ?
C50 H50B . 0.9700 ?
C51 C52 . 1.503(6) ?
C51 H51A . 0.9700 ?
C51 H51B . 0.9700 ?
C52 C53 . 1.498(6) ?
C52 H52A . 0.9700 ?
C52 H52B . 0.9700 ?
C53 C54 . 1.520(5) ?
C53 H53A . 0.9700 ?
C53 H53B . 0.9700 ?
C54 H54A . 0.9700 ?
C54 H54B . 0.9700 ?
C55 H55A . 0.9600 ?
C55 H55B . 0.9600 ?
C55 H55C . 0.9600 ?
C56 H56A . 0.9700 ?
C56 H56B . 0.9700 ?
C57 C58 . 1.522(4) ?
C57 H57A . 0.9700 ?
C57 H57B . 0.9700 ?
C58 C59 . 1.515(5) ?
C58 C62 . 1.527(5) ?
C58 H58 . 0.9800 ?
C59 C60 . 1.512(5) ?
C59 H59A . 0.9700 ?
C59 H59B . 0.9700 ?
C60 C63 . 1.518(4) ?
C60 C61 . 1.526(4) ?
C60 H60 . 0.9800 ?
C61 H61A . 0.9700 ?
C61 H61B . 0.9700 ?
C62 H62A . 0.9600 ?
C62 H62B . 0.9600 ?
C62 H62C . 0.9600 ?
C63 H63A . 0.9600 ?
C63 H63B . 0.9600 ?
C63 H63C . 0.9600 ?

loop_
_geom_hbond_atom_site_label_D
_geom_hbond_atom_site_label_H
_geom_hbond_atom_site_label_A
_geom_hbond_site_symmetry_A
_geom_hbond_distance_DH
_geom_hbond_distance_HA
_geom_hbond_distance_DA
_geom_hbond_angle_DHA
O1 H1 N1 2_766 0.82 2.03 2.843(3) 169.5
C13 H13B O1 2_766 0.96 2.52 3.335(4) 142.7
O2 H2 N2 2_665 0.82 2.03 2.845(3) 171.3
C34 H34C O2 2_665 0.96 2.49 3.348(4) 149.4
O3 H3 N3 2_556 0.82 2.02 2.831(3) 173.5
C55 H55C O3 2_556 0.96 2.58 3.404(4) 144.6

loop_
_geom_torsion_atom_site_label_1
_geom_torsion_atom_site_label_2
_geom_torsion_atom_site_label_3
_geom_torsion_atom_site_label_4
_geom_torsion_site_symmetry_1
_geom_torsion_site_symmetry_2
_geom_torsion_site_symmetry_3
_geom_torsion_site_symmetry_4
_geom_torsion
_geom_torsion_publ_flag
O1 C1 C2 C3 . . . . 173.8(2) ?
C6 C1 C2 C3 . . . . -7.2(4) ?
O1 C1 C2 C7 . . . . -5.6(4) ?
C6 C1 C2 C7 . . . . 173.4(3) ?
C1 C2 C3 C4 . . . . 2.7(4) ?
C7 C2 C3 C4 . . . . -178.0(3) ?
C2 C3 C4 C5 . . . . 4.0(4) ?
C2 C3 C4 C14 . . . . -174.4(3) ?
C3 C4 C5 C6 . . . . -6.1(4) ?
C14 C4 C5 C6 . . . . 172.3(2) ?
C3 C4 C5 C13 . . . . 172.5(3) ?
C14 C4 C5 C13 . . . . -9.0(4) ?
C4 C5 C6 C1 . . . . 1.7(4) ?
C13 C5 C6 C1 . . . . -177.0(2) ?
O1 C1 C6 C5 . . . . -175.8(2) ?
C2 C1 C6 C5 . . . . 5.3(4) ?
C3 C2 C7 C8 . . . . 100.7(4) ?
C1 C2 C7 C8 . . . . -79.9(4) ?
C3 C2 C7 C12 . . . . -24.4(5) ?
C1 C2 C7 C12 . . . . 155.0(4) ?
C12 C7 C8 C9 . . . . -51.9(6) ?
C2 C7 C8 C9 . . . . 178.7(4) ?
C7 C8 C9 C10 . . . . 49.2(8) ?
C8 C9 C10 C11 . . . . -45.8(9) ?
C9 C10 C11 C12 . . . . 47.8(8) ?
C8 C7 C12 C11 . . . . 55.9(6) ?
C2 C7 C12 C11 . . . . -176.0(4) ?
C10 C11 C12 C7 . . . . -54.8(7) ?
C15 N1 C14 C4 . . . . -74.1(3) ?
C19 N1 C14 C4 . . . . 164.9(2) ?
C3 C4 C14 N1 . . . . 96.3(3) ?
C5 C4 C14 N1 . . . . -82.1(3) ?
C19 N1 C15 C16 . . . . -60.2(3) ?
C14 N1 C15 C16 . . . . 178.7(2) ?
N1 C15 C16 C17 . . . . 56.6(3) ?
N1 C15 C16 C20 . . . . -178.9(2) ?
C20 C16 C17 C18 . . . . -175.8(3) ?
C15 C16 C17 C18 . . . . -51.9(3) ?
C16 C17 C18 C19 . . . . 51.5(3) ?
C16 C17 C18 C21 . . . . 174.7(3) ?
C15 N1 C19 C18 . . . . 59.1(3) ?
C14 N1 C19 C18 . . . . -179.2(2) ?
C17 C18 C19 N1 . . . . -55.0(3) ?
C21 C18 C19 N1 . . . . -178.8(3) ?
O2 C22 C23 C24 . . . . -176.5(3) ?
C27 C22 C23 C24 . . . . 3.8(4) ?
O2 C22 C23 C28 . . . . 2.9(4) ?
C27 C22 C23 C28 . . . . -176.7(3) ?
C22 C23 C24 C25 . . . . 1.4(5) ?
C28 C23 C24 C25 . . . . -178.0(3) ?
C23 C24 C25 C26 . . . . -5.3(5) ?
C23 C24 C25 C35 . . . . 172.7(3) ?
C24 C25 C26 C27 . . . . 3.8(4) ?
C35 C25 C26 C27 . . . . -174.2(3) ?
C24 C25 C26 C34 . . . . -177.0(3) ?
C35 C25 C26 C34 . . . . 5.0(4) ?
C25 C26 C27 C22 . . . . 1.3(4) ?
C34 C26 C27 C22 . . . . -177.9(3) ?
O2 C22 C27 C26 . . . . 175.1(3) ?
C23 C22 C27 C26 . . . . -5.3(4) ?
C24 C23 C28 C29 . . . . -92.1(4) ?
C22 C23 C28 C29 . . . . 88.5(4) ?
C24 C23 C28 C33 . . . . 33.0(5) ?
C22 C23 C28 C33 . . . . -146.4(3) ?
C23 C28 C29 C30 . . . . 179.8(3) ?
C33 C28 C29 C30 . . . . 51.7(5) ?
C28 C29 C30 C31 . . . . -51.8(6) ?
C29 C30 C31 C32 . . . . 52.4(6) ?
C30 C31 C32 C33 . . . . -55.0(6) ?
C31 C32 C33 C28 . . . . 57.5(5) ?
C23 C28 C33 C32 . . . . 179.1(3) ?
C29 C28 C33 C32 . . . . -54.8(5) ?
C36 N2 C35 C25 . . . . 71.5(4) ?
C40 N2 C35 C25 . . . . -167.8(3) ?
C24 C25 C35 N2 . . . . -92.3(4) ?
C26 C25 C35 N2 . . . . 85.6(4) ?
C40 N2 C36 C37 . . . . 60.0(4) ?
C35 N2 C36 C37 . . . . -179.1(3) ?
N2 C36 C37 C38 . . . . -58.3(4) ?
N2 C36 C37 C41 . . . . 177.0(4) ?
C36 C37 C38 C39 . . . . 53.4(4) ?
C41 C37 C38 C39 . . . . 177.4(4) ?
C37 C38 C39 C40 . . . . -51.1(5) ?
C37 C38 C39 C42 . . . . -175.4(4) ?
C36 N2 C40 C39 . . . . -58.8(4) ?
C35 N2 C40 C39 . . . . 179.2(3) ?
C38 C39 C40 N2 . . . . 54.1(4) ?
C42 C39 C40 N2 . . . . 179.6(3) ?
O3 C43 C44 C45 . . . . -176.3(2) ?
C48 C43 C44 C45 . . . . 4.2(4) ?
O3 C43 C44 C49 . . . . 4.8(4) ?
C48 C43 C44 C49 . . . . -174.7(2) ?
C43 C44 C45 C46 . . . . 0.5(4) ?
C49 C44 C45 C46 . . . . 179.4(2) ?
C44 C45 C46 C47 . . . . -4.9(4) ?
C44 C45 C46 C56 . . . . 175.1(2) ?
C45 C46 C47 C48 . . . . 4.6(4) ?
C56 C46 C47 C48 . . . . -175.4(2) ?
C45 C46 C47 C55 . . . . -176.1(2) ?
C56 C46 C47 C55 . . . . 3.9(4) ?
C46 C47 C48 C43 . . . . -0.1(4) ?
C55 C47 C48 C43 . . . . -179.5(2) ?
O3 C43 C48 C47 . . . . 176.0(2) ?
C44 C43 C48 C47 . . . . -4.5(4) ?
C45 C44 C49 C54 . . . . -95.5(3) ?
C43 C44 C49 C54 . . . . 83.3(3) ?
C45 C44 C49 C50 . . . . 28.6(4) ?
C43 C44 C49 C50 . . . . -152.6(3) ?
C44 C49 C50 C51 . . . . 179.0(3) ?
C54 C49 C50 C51 . . . . -56.6(4) ?
C49 C50 C51 C52 . . . . 56.0(5) ?
C50 C51 C52 C53 . . . . -54.2(5) ?
C51 C52 C53 C54 . . . . 54.2(5) ?
C44 C49 C54 C53 . . . . -176.8(3) ?
C50 C49 C54 C53 . . . . 56.2(4) ?
C52 C53 C54 C49 . . . . -55.7(5) ?
C57 N3 C56 C46 . . . . 73.1(3) ?
C61 N3 C56 C46 . . . . -166.0(3) ?
C45 C46 C56 N3 . . . . -92.0(3) ?
C47 C46 C56 N3 . . . . 88.0(3) ?
C61 N3 C57 C58 . . . . 59.3(3) ?
C56 N3 C57 C58 . . . . 179.7(2) ?
N3 C57 C58 C59 . . . . -56.7(4) ?
N3 C57 C58 C62 . . . . 178.5(3) ?
C57 C58 C59 C60 . . . . 53.2(4) ?
C62 C58 C59 C60 . . . . 176.7(3) ?
C58 C59 C60 C63 . . . . -175.8(3) ?
C58 C59 C60 C61 . . . . -52.5(4) ?
C57 N3 C61 C60 . . . . -58.6(3) ?
C56 N3 C61 C60 . . . . 179.7(3) ?
C59 C60 C61 N3 . . . . 55.3(4) ?
C63 C60 C61 N3 . . . . -179.5(3) ?
